data_1512114
loop_
_publ_author_name
'Wang, Yi-Feng'
'Zhang, Feng-Lian'
'Chiba, Shunsuke'

_publ_contact_author
;
Dr Shunsuke Chiba
Division of Chemistry and Biological Chemistry
School of Physical and Mathematical Sciences
Nanyang Technological University
21 Nanyang Link
Singapore 637371
Singapore
;
_publ_section_title
;
 Oxidative radical skeletal rearrangement induced by molecular oxygen:
 synthesis of quinazolinones.
;
_journal_issue 11
_journal_name_full 'Organic letters'
_journal_page_first 2842
_journal_page_last 2845
_journal_paper_doi 10.1021/ol4011745
_journal_volume 15
_journal_year 2013
_chemical_formula_moiety 'C20 H15 N3 O'
_chemical_formula_sum 'C20 H15 N3 O'
_chemical_formula_weight 313.35
_chemical_name_systematic
; 
 ? 
;
_space_group_IT_number 14
_symmetry_cell_setting monoclinic
_symmetry_space_group_name_Hall '-P 2yn'
_symmetry_space_group_name_H-M 'P 1 21/n 1'
_atom_sites_solution_hydrogens geom
_atom_sites_solution_primary direct
_atom_sites_solution_secondary difmap
_audit_creation_method SHELXL-97
_cell_angle_alpha 90.00
_cell_angle_beta 97.908(2)
_cell_angle_gamma 90.00
_cell_formula_units_Z 4
_cell_length_a 10.2601(7)
_cell_length_b 8.3406(6)
_cell_length_c 18.1111(13)
_cell_measurement_reflns_used 3177
_cell_measurement_temperature 103(2)
_cell_measurement_theta_max 30.79
_cell_measurement_theta_min 2.44
_cell_volume 1535.13(19)
_computing_cell_refinement 'Bruker SAINT'
_computing_data_collection 'Bruker APEX2'
_computing_data_reduction 'Bruker SAINT'
_computing_molecular_graphics 'Bruker SHELXTL'
_computing_publication_material 'Bruker SHELXTL'
_computing_structure_refinement 'SHELXL-97 (Sheldrick, 2008)'
_computing_structure_solution 'SHELXS-97 (Sheldrick, 2008)'
_diffrn_ambient_temperature 103(2)
_diffrn_measured_fraction_theta_full 0.990
_diffrn_measured_fraction_theta_max 0.963
_diffrn_measurement_device_type 'Bruker APEX-II CCD'
_diffrn_measurement_method '\f and \w scans'
_diffrn_radiation_monochromator graphite
_diffrn_radiation_source 'fine-focus sealed tube'
_diffrn_radiation_type MoK\a
_diffrn_radiation_wavelength 0.71073
_diffrn_reflns_av_R_equivalents 0.0374
_diffrn_reflns_av_sigmaI/netI 0.0506
_diffrn_reflns_limit_h_max 14
_diffrn_reflns_limit_h_min -14
_diffrn_reflns_limit_k_max 12
_diffrn_reflns_limit_k_min -6
_diffrn_reflns_limit_l_max 23
_diffrn_reflns_limit_l_min -26
_diffrn_reflns_number 11426
_diffrn_reflns_theta_full 25.00
_diffrn_reflns_theta_max 31.03
_diffrn_reflns_theta_min 2.69
_exptl_absorpt_coefficient_mu 0.086
_exptl_absorpt_correction_T_max 0.9830
_exptl_absorpt_correction_T_min 0.9664
_exptl_absorpt_correction_type multi-scan
_exptl_absorpt_process_details sadabs
_exptl_crystal_colour yellow
_exptl_crystal_density_diffrn 1.356
_exptl_crystal_density_method 'not measured'
_exptl_crystal_description block
_exptl_crystal_F_000 656
_exptl_crystal_size_max 0.40
_exptl_crystal_size_mid 0.40
_exptl_crystal_size_min 0.20
_refine_diff_density_max 0.510
_refine_diff_density_min -0.265
_refine_diff_density_rms 0.059
_refine_ls_extinction_method none
_refine_ls_goodness_of_fit_ref 1.028
_refine_ls_hydrogen_treatment constr
_refine_ls_matrix_type full
_refine_ls_number_parameters 217
_refine_ls_number_reflns 4714
_refine_ls_number_restraints 0
_refine_ls_restrained_S_all 1.028
_refine_ls_R_factor_all 0.0654
_refine_ls_R_factor_gt 0.0493
_refine_ls_shift/su_max 0.000
_refine_ls_shift/su_mean 0.000
_refine_ls_structure_factor_coef Fsqd
_refine_ls_weighting_details 'calc w=1/[\s^2^(Fo^2^)+(0.0671P)^2^+0.3918P] where P=(Fo^2^+2Fc^2^)/3'
_refine_ls_weighting_scheme calc
_refine_ls_wR_factor_gt 0.1221
_refine_ls_wR_factor_ref 0.1332
_reflns_number_gt 3679
_reflns_number_total 4714
_reflns_threshold_expression >2sigma(I)
_cod_data_source_file ol4011745_si_009.cif
_cod_data_source_block 5w
_cod_depositor_comments
;
The following automatic conversions were performed:

'_symmetry_cell_setting' value 'Monoclinic' changed to 'monoclinic'
according to /home/saulius/struct/CIF-dictionaries/cif_core.dic
dictionary named 'cif_core.dic' version 2.3.1 from 2005-06-27.

Automatic conversion script
Id: cif_fix_values 1891 2012-01-12 08:04:46Z andrius 
;
_cod_original_sg_symbol_H-M P2(1)/n
_cod_database_code 1512114

loop_
_symmetry_equiv_pos_as_xyz
'x, y, z'
'-x+1/2, y+1/2, -z+1/2'
'-x, -y, -z'
'x-1/2, -y-1/2, z-1/2'

loop_
_atom_site_label
_atom_site_type_symbol
_atom_site_fract_x
_atom_site_fract_y
_atom_site_fract_z
_atom_site_U_iso_or_equiv
_atom_site_adp_type
_atom_site_occupancy
_atom_site_symmetry_multiplicity
_atom_site_calc_flag
_atom_site_refinement_flags
C1 C -0.09393(11) 0.64465(14) 0.03798(7) 0.0139(2) Uani 1 1 d .
C2 C -0.05446(11) 0.74052(14) -0.02412(7) 0.0138(2) Uani 1 1 d .
C3 C -0.12988(12) 0.78857(15) -0.08976(7) 0.0177(3) Uani 1 1 d .
H3 H -0.2197 0.7583 -0.1011 0.021 Uiso 1 1 calc R
C4 C -0.06913(13) 0.88296(16) -0.13848(7) 0.0201(3) Uani 1 1 d .
H4 H -0.1176 0.9164 -0.1844 0.024 Uiso 1 1 calc R
C5 C 0.06220(12) 0.92905(15) -0.12066(7) 0.0188(3) Uani 1 1 d .
H5 H 0.1015 0.9936 -0.1548 0.023 Uiso 1 1 calc R
C6 C 0.13744(12) 0.88246(14) -0.05373(7) 0.0159(2) Uani 1 1 d .
H6 H 0.2264 0.9156 -0.0414 0.019 Uiso 1 1 calc R
C7 C 0.07703(11) 0.78578(13) -0.00595(7) 0.0128(2) Uani 1 1 d .
C8 C 0.12454(11) 0.71831(14) 0.06889(7) 0.0128(2) Uani 1 1 d .
C9 C 0.01656(11) 0.56807(14) 0.16531(7) 0.0147(2) Uani 1 1 d .
H9A H 0.1051 0.5240 0.1826 0.018 Uiso 1 1 calc R
H9B H -0.0470 0.4782 0.1615 0.018 Uiso 1 1 calc R
C10 C -0.01927(12) 0.68846(14) 0.22173(7) 0.0140(2) Uani 1 1 d .
C11 C -0.15082(12) 0.71515(15) 0.22961(7) 0.0171(2) Uani 1 1 d .
H11 H -0.2181 0.6580 0.1992 0.020 Uiso 1 1 calc R
C12 C -0.18408(13) 0.82503(16) 0.28176(8) 0.0207(3) Uani 1 1 d .
H12 H -0.2739 0.8414 0.2872 0.025 Uiso 1 1 calc R
C13 C -0.08689(14) 0.91079(16) 0.32583(7) 0.0219(3) Uani 1 1 d .
H13 H -0.1099 0.9850 0.3617 0.026 Uiso 1 1 calc R
C14 C 0.04429(13) 0.88754(16) 0.31726(7) 0.0204(3) Uani 1 1 d .
H14 H 0.1111 0.9476 0.3466 0.024 Uiso 1 1 calc R
C15 C 0.07784(12) 0.77645(15) 0.26580(7) 0.0168(2) Uani 1 1 d .
H15 H 0.1678 0.7603 0.2606 0.020 Uiso 1 1 calc R
C16 C 0.35076(11) 0.77861(14) 0.08988(7) 0.0138(2) Uani 1 1 d .
C17 C 0.41759(12) 0.90230(16) 0.13044(7) 0.0191(3) Uani 1 1 d .
H17 H 0.3811 0.9531 0.1698 0.023 Uiso 1 1 calc R
C18 C 0.53875(13) 0.94977(16) 0.11204(8) 0.0217(3) Uani 1 1 d .
H18 H 0.5825 1.0362 0.1392 0.026 Uiso 1 1 calc R
C19 C 0.53199(12) 0.76193(15) 0.02052(7) 0.0177(2) Uani 1 1 d .
H19 H 0.5716 0.7119 -0.0179 0.021 Uiso 1 1 calc R
C20 C 0.40981(11) 0.70642(15) 0.03363(7) 0.0157(2) Uani 1 1 d .
H20 H 0.3675 0.6212 0.0049 0.019 Uiso 1 1 calc R
N1 N 0.01590(9) 0.64077(12) 0.09198(6) 0.0131(2) Uani 1 1 d .
N2 N 0.23365(10) 0.71923(12) 0.11213(6) 0.0147(2) Uani 1 1 d .
N3 N 0.59800(10) 0.88178(14) 0.05859(7) 0.0205(2) Uani 1 1 d .
O1 O -0.19793(8) 0.57840(11) 0.04327(5) 0.0188(2) Uani 1 1 d .

loop_
_atom_site_aniso_label
_atom_site_aniso_U_11
_atom_site_aniso_U_22
_atom_site_aniso_U_33
_atom_site_aniso_U_23
_atom_site_aniso_U_13
_atom_site_aniso_U_12
C1 0.0130(5) 0.0112(5) 0.0175(6) -0.0028(4) 0.0022(4) -0.0002(4)
C2 0.0138(5) 0.0114(5) 0.0163(6) -0.0014(4) 0.0028(4) -0.0009(4)
C3 0.0160(5) 0.0171(6) 0.0190(6) -0.0003(5) -0.0018(5) -0.0006(4)
C4 0.0227(6) 0.0182(6) 0.0182(6) 0.0027(5) -0.0010(5) 0.0015(5)
C5 0.0223(6) 0.0157(6) 0.0190(6) 0.0035(5) 0.0053(5) 0.0001(5)
C6 0.0159(5) 0.0133(5) 0.0188(6) 0.0001(4) 0.0038(4) -0.0006(4)
C7 0.0128(5) 0.0109(5) 0.0148(5) -0.0012(4) 0.0024(4) 0.0004(4)
C8 0.0131(5) 0.0113(5) 0.0147(5) -0.0017(4) 0.0046(4) -0.0013(4)
C9 0.0157(5) 0.0131(5) 0.0159(6) 0.0017(4) 0.0046(4) -0.0008(4)
C10 0.0166(5) 0.0119(5) 0.0141(5) 0.0031(4) 0.0040(4) 0.0011(4)
C11 0.0163(5) 0.0149(6) 0.0205(6) 0.0022(5) 0.0043(5) -0.0006(4)
C12 0.0211(6) 0.0183(6) 0.0239(7) 0.0033(5) 0.0079(5) 0.0057(5)
C13 0.0300(7) 0.0188(6) 0.0168(6) 0.0003(5) 0.0033(5) 0.0085(5)
C14 0.0246(6) 0.0173(6) 0.0175(6) -0.0003(5) -0.0035(5) 0.0024(5)
C15 0.0164(5) 0.0175(6) 0.0162(6) 0.0025(4) 0.0010(4) 0.0014(4)
C16 0.0116(5) 0.0149(5) 0.0146(5) 0.0014(4) 0.0004(4) -0.0006(4)
C17 0.0191(6) 0.0199(6) 0.0189(6) -0.0048(5) 0.0043(5) -0.0043(5)
C18 0.0195(6) 0.0212(6) 0.0242(7) -0.0050(5) 0.0022(5) -0.0073(5)
C19 0.0144(5) 0.0188(6) 0.0203(6) -0.0010(5) 0.0038(4) -0.0005(4)
C20 0.0136(5) 0.0156(5) 0.0177(6) -0.0018(4) 0.0019(4) -0.0009(4)
N1 0.0120(4) 0.0139(5) 0.0137(5) 0.0010(4) 0.0028(4) -0.0018(3)
N2 0.0131(4) 0.0154(5) 0.0159(5) 0.0000(4) 0.0029(4) -0.0011(4)
N3 0.0153(5) 0.0222(6) 0.0243(6) -0.0006(4) 0.0038(4) -0.0036(4)
O1 0.0134(4) 0.0172(4) 0.0260(5) -0.0003(4) 0.0035(3) -0.0036(3)

loop_
_atom_type_symbol
_atom_type_description
_atom_type_scat_dispersion_real
_atom_type_scat_dispersion_imag
_atom_type_scat_source
C C 0.0033 0.0016 'International Tables Vol C Tables 4.2.6.8 and 6.1.1.4'
H H 0.0000 0.0000 'International Tables Vol C Tables 4.2.6.8 and 6.1.1.4'
N N 0.0061 0.0033 'International Tables Vol C Tables 4.2.6.8 and 6.1.1.4'
O O 0.0106 0.0060 'International Tables Vol C Tables 4.2.6.8 and 6.1.1.4'

loop_
_geom_angle_atom_site_label_1
_geom_angle_atom_site_label_2
_geom_angle_atom_site_label_3
_geom_angle
O1 C1 N1 124.74(12)
O1 C1 C2 129.73(11)
N1 C1 C2 105.52(10)
C3 C2 C7 122.11(11)
C3 C2 C1 128.97(11)
C7 C2 C1 108.87(10)
C2 C3 C4 117.49(11)
C2 C3 H3 121.3
C4 C3 H3 121.3
C3 C4 C5 120.75(12)
C3 C4 H4 119.6
C5 C4 H4 119.6
C4 C5 C6 121.59(12)
C4 C5 H5 119.2
C6 C5 H5 119.2
C7 C6 C5 117.41(11)
C7 C6 H6 121.3
C5 C6 H6 121.3
C6 C7 C2 120.64(11)
C6 C7 C8 132.00(10)
C2 C7 C8 107.31(10)
N2 C8 N1 119.13(11)
N2 C8 C7 135.06(11)
N1 C8 C7 105.80(9)
N1 C9 C10 111.58(10)
N1 C9 H9A 109.3
C10 C9 H9A 109.3
N1 C9 H9B 109.3
C10 C9 H9B 109.3
H9A C9 H9B 108.0
C11 C10 C15 118.83(12)
C11 C10 C9 120.22(11)
C15 C10 C9 120.94(11)
C12 C11 C10 120.38(12)
C12 C11 H11 119.8
C10 C11 H11 119.8
C13 C12 C11 120.40(12)
C13 C12 H12 119.8
C11 C12 H12 119.8
C12 C13 C14 119.63(12)
C12 C13 H13 120.2
C14 C13 H13 120.2
C13 C14 C15 120.05(12)
C13 C14 H14 120.0
C15 C14 H14 120.0
C14 C15 C10 120.69(12)
C14 C15 H15 119.7
C10 C15 H15 119.7
C17 C16 C20 118.34(11)
C17 C16 N2 119.18(11)
C20 C16 N2 122.11(11)
C18 C17 C16 118.51(12)
C18 C17 H17 120.7
C16 C17 H17 120.7
N3 C18 C17 124.32(12)
N3 C18 H18 117.8
C17 C18 H18 117.8
N3 C19 C20 124.34(12)
N3 C19 H19 117.8
C20 C19 H19 117.8
C19 C20 C16 118.39(11)
C19 C20 H20 120.8
C16 C20 H20 120.8
C1 N1 C8 112.40(10)
C1 N1 C9 123.58(10)
C8 N1 C9 124.00(10)
C8 N2 C16 122.54(11)
C18 N3 C19 116.07(11)

loop_
_geom_bond_atom_site_label_1
_geom_bond_atom_site_label_2
_geom_bond_distance
C1 O1 1.2171(14)
C1 N1 1.3871(15)
C1 C2 1.4810(17)
C2 C3 1.3855(16)
C2 C7 1.3960(16)
C3 C4 1.3923(19)
C3 H3 0.9500
C4 C5 1.3957(18)
C4 H4 0.9500
C5 C6 1.3996(17)
C5 H5 0.9500
C6 C7 1.3896(17)
C6 H6 0.9500
C7 C8 1.4865(17)
C8 N2 1.2749(15)
C8 N1 1.4014(15)
C9 N1 1.4591(16)
C9 C10 1.5136(17)
C9 H9A 0.9900
C9 H9B 0.9900
C10 C11 1.3945(16)
C10 C15 1.3962(17)
C11 C12 1.3917(18)
C11 H11 0.9500
C12 C13 1.387(2)
C12 H12 0.9500
C13 C14 1.3895(19)
C13 H13 0.9500
C14 C15 1.3907(18)
C14 H14 0.9500
C15 H15 0.9500
C16 C17 1.3912(17)
C16 C20 1.3919(17)
C16 N2 1.4087(15)
C17 C18 1.3882(18)
C17 H17 0.9500
C18 N3 1.3379(18)
C18 H18 0.9500
C19 N3 1.3435(16)
C19 C20 1.3871(16)
C19 H19 0.9500
C20 H20 0.9500
